data_1514766
loop_
_publ_author_name
'Liu, Jun-Liang'
'Chen, Yan-Cong'
'Zheng, Yan-Zhen'
'Lin, Wei-Quan'
'Ungur, Liviu'
'Wernsdorfer, Wolfgang'
'Chibotaru, Liviu F.'
'Tong, Ming-Liang'

_publ_section_title
;
 Switching the anisotropy barrier of a single-ion magnet by symmetry
 change from quasi-D5h to quasi-Oh
;
_journal_issue 8
_journal_name_full 'Chemical Science'
_journal_page_first 3310
_journal_paper_doi 10.1039/c3sc50843a
_journal_volume 4
_journal_year 2013
_chemical_formula_sum 'C58 H78 Br6 Dy N9 O14 Zn2'
_chemical_formula_weight 1897.99
_chemical_name_systematic
;
?
;
_space_group_IT_number 61
_symmetry_cell_setting orthorhombic
_symmetry_space_group_name_Hall '-P 2ac 2ab'
_symmetry_space_group_name_H-M 'P b c a'
_atom_sites_solution_hydrogens geom
_atom_sites_solution_primary direct
_atom_sites_solution_secondary difmap
_audit_creation_method SHELXL-97
_cell_angle_alpha 90.00
_cell_angle_beta 90.00
_cell_angle_gamma 90.00
_cell_formula_units_Z 8
_cell_length_a 22.0395(5)
_cell_length_b 16.0165(4)
_cell_length_c 39.3819(7)
_cell_measurement_reflns_used 52039
_cell_measurement_temperature 150(2)
_cell_measurement_theta_max 55.01
_cell_measurement_theta_min 6.05
_cell_volume 13901.6(5)
_computing_cell_refinement 'PROCESS-AUTO (Rigaku, 1998)'
_computing_data_collection 'PROCESS-AUTO (Rigaku, 1998)'
_computing_data_reduction 'PROCESS-AUTO (Rigaku, 1998)'
_computing_molecular_graphics 'Bruker SHELXTL'
_computing_publication_material 'Bruker SHELXTL'
_computing_structure_refinement 'SHELXL-97 (Sheldrick, 1997)'
_computing_structure_solution 'SHELXS-97 (Sheldrick, 1990)'
_diffrn_ambient_temperature 150(2)
_diffrn_measured_fraction_theta_full 0.971
_diffrn_measured_fraction_theta_max 0.971
_diffrn_measurement_device_type 'Rigaku R-AXIS SPIDE IP'
_diffrn_measurement_method 'phi and omega scans'
_diffrn_radiation_monochromator graphite
_diffrn_radiation_source 'fine-focus sealed tube'
_diffrn_radiation_type MoK\a
_diffrn_radiation_wavelength 0.71073
_diffrn_reflns_av_R_equivalents 0.1000
_diffrn_reflns_av_sigmaI/netI 0.0721
_diffrn_reflns_limit_h_max 27
_diffrn_reflns_limit_h_min -26
_diffrn_reflns_limit_k_max 19
_diffrn_reflns_limit_k_min -16
_diffrn_reflns_limit_l_max 47
_diffrn_reflns_limit_l_min -45
_diffrn_reflns_number 36920
_diffrn_reflns_theta_full 26.00
_diffrn_reflns_theta_max 26.00
_diffrn_reflns_theta_min 3.03
_exptl_absorpt_coefficient_mu 5.264
_exptl_absorpt_correction_T_max 0.6487
_exptl_absorpt_correction_T_min 0.3528
_exptl_absorpt_correction_type multi-scan
_exptl_absorpt_process_details '(ABSCOR; Higashi, 1995)'
_exptl_crystal_colour colorless
_exptl_crystal_density_diffrn 1.814
_exptl_crystal_density_method 'not measured'
_exptl_crystal_description PLATELET
_exptl_crystal_F_000 7496
_exptl_crystal_size_max 0.25
_exptl_crystal_size_mid 0.21
_exptl_crystal_size_min 0.09
_refine_diff_density_max 2.540
_refine_diff_density_min -1.829
_refine_diff_density_rms 0.209
_refine_ls_extinction_method none
_refine_ls_goodness_of_fit_ref 1.089
_refine_ls_hydrogen_treatment constr
_refine_ls_matrix_type full
_refine_ls_number_parameters 815
_refine_ls_number_reflns 13257
_refine_ls_number_restraints 12
_refine_ls_restrained_S_all 1.088
_refine_ls_R_factor_all 0.1014
_refine_ls_R_factor_gt 0.0821
_refine_ls_shift/su_max 0.001
_refine_ls_shift/su_mean 0.000
_refine_ls_structure_factor_coef Fsqd
_refine_ls_weighting_details 'calc w=1/[\s^2^(Fo^2^)+(0.1230P)^2^+97.5568P] where P=(Fo^2^+2Fc^2^)/3'
_refine_ls_weighting_scheme calc
_refine_ls_wR_factor_gt 0.2161
_refine_ls_wR_factor_ref 0.2339
_reflns_number_gt 10424
_reflns_number_total 13257
_reflns_threshold_expression >2sigma(I)
_cod_data_source_file c3sc50843a.txt
_cod_data_source_block 1_as-synthesis
_cod_depositor_comments
;
The following automatic conversions were performed:

'_symmetry_cell_setting' value 'Orthorhombic' changed to
'orthorhombic' according to
/usr/data/users/saulius/automatic-downloads/retrospective/RSC/lib/dictionaries/cif_core.dic
dictionary named 'cif_core.dic' version 2.4.2 from 2011-04-26.

Automatic conversion script
Id: cif_fix_values 2281 2013-09-26 08:29:07Z andrius 
;
_cod_original_sg_symbol_H-M Pbca
_cod_database_code 1514766

loop_
_symmetry_equiv_pos_as_xyz
'x, y, z'
'-x+1/2, -y, z+1/2'
'-x, y+1/2, -z+1/2'
'x+1/2, -y+1/2, -z'
'-x, -y, -z'
'x-1/2, y, -z-1/2'
'x, -y-1/2, z-1/2'
'-x-1/2, y-1/2, z'

loop_
_atom_site_label
_atom_site_type_symbol
_atom_site_fract_x
_atom_site_fract_y
_atom_site_fract_z
_atom_site_U_iso_or_equiv
_atom_site_adp_type
_atom_site_occupancy
_atom_site_symmetry_multiplicity
_atom_site_calc_flag
_atom_site_refinement_flags
Dy1 Dy 0.50694(2) 0.63915(3) 0.120072(11) 0.03217(15) Uani 1 1 d .
Zn1 Zn 0.64664(5) 0.54782(7) 0.14599(3) 0.0379(3) Uani 1 1 d .
Zn2 Zn 0.37450(5) 0.74117(7) 0.15344(3) 0.0343(3) Uani 1 1 d .
Br1 Br 0.39993(5) 0.15133(7) 0.09727(3) 0.0531(3) Uani 1 1 d .
Br2 Br 0.74914(6) 0.61471(9) -0.02689(3) 0.0617(3) Uani 1 1 d .
Br3 Br 0.60294(7) 0.80482(10) 0.29813(3) 0.0663(4) Uani 1 1 d .
Br4 Br 0.58867(6) 1.12334(7) 0.06498(3) 0.0521(3) Uani 1 1 d .
Br5 Br 0.43430(6) 0.54178(9) 0.31289(3) 0.0649(4) Uani 1 1 d .
Br6 Br 0.21316(7) 0.62187(10) 0.00271(4) 0.0703(4) Uani 1 1 d .
N1 N 0.7217(4) 0.4630(6) 0.1328(2) 0.049(2) Uani 1 1 d .
N2 N 0.5963(4) 0.4219(5) 0.1364(2) 0.0411(19) Uani 1 1 d .
H2N H 0.5779 0.4362 0.1168 0.049 Uiso 1 1 d R
N3 N 0.6753(4) 0.5207(5) 0.1963(2) 0.0423(19) Uani 1 1 d .
H3N H 0.7053 0.5565 0.2018 0.051 Uiso 1 1 d R
N4 N 0.7134(4) 0.6409(5) 0.1326(2) 0.0423(19) Uani 1 1 d .
H4N H 0.7159 0.6729 0.1514 0.051 Uiso 1 1 d R
N5 N 0.2941(4) 0.8229(5) 0.1406(2) 0.0380(18) Uani 1 1 d .
N6 N 0.4177(4) 0.8546(5) 0.1288(2) 0.0388(18) Uani 1 1 d .
H6N H 0.4313 0.8328 0.1092 0.047 Uiso 1 1 d R
N7 N 0.3047(4) 0.6458(5) 0.1544(2) 0.0362(18) Uani 1 1 d .
H7N H 0.3092 0.6207 0.1747 0.043 Uiso 1 1 d R
N8 N 0.3598(4) 0.7938(5) 0.2026(2) 0.0372(18) Uani 1 1 d .
H8N H 0.3313 0.7620 0.2127 0.045 Uiso 1 1 d R
O1 O 0.4729(3) 0.5104(4) 0.12141(17) 0.0417(16) Uani 1 1 d .
O2 O 0.5984(3) 0.5738(4) 0.10052(15) 0.0376(15) Uani 1 1 d .
O3 O 0.5786(3) 0.6242(4) 0.16442(15) 0.0373(15) Uani 1 1 d .
O4 O 0.5386(3) 0.7672(4) 0.10770(17) 0.0371(14) Uani 1 1 d .
O5 O 0.4522(3) 0.6818(4) 0.16988(15) 0.0334(14) Uani 1 1 d .
O6 O 0.4078(3) 0.6889(4) 0.10778(17) 0.0351(14) Uani 1 1 d .
O7 O 0.4992(3) 0.6322(4) 0.05867(16) 0.0380(15) Uani 1 1 d .
H7O H 0.5024 0.6764 0.0467 0.046 Uiso 1 1 d R
C1 C 0.4578(4) 0.4316(6) 0.1154(3) 0.038(2) Uani 1 1 d .
C2 C 0.4085(5) 0.4114(7) 0.0946(3) 0.044(2) Uani 1 1 d .
H2 H 0.3860 0.4550 0.0842 0.052 Uiso 1 1 calc R
C3 C 0.3914(5) 0.3277(7) 0.0887(3) 0.044(2) Uani 1 1 d .
H3 H 0.3582 0.3151 0.0742 0.053 Uiso 1 1 calc R
C4 C 0.4234(5) 0.2646(6) 0.1042(3) 0.045(2) Uani 1 1 d .
C5 C 0.4728(5) 0.2824(6) 0.1251(2) 0.039(2) Uani 1 1 d .
H5 H 0.4950 0.2380 0.1352 0.046 Uiso 1 1 calc R
C6 C 0.4900(5) 0.3650(7) 0.1312(3) 0.043(2) Uani 1 1 d .
C7 C 0.5424(5) 0.3884(6) 0.1546(3) 0.041(2) Uani 1 1 d .
H7A H 0.5281 0.4308 0.1711 0.050 Uiso 1 1 calc R
H7B H 0.5548 0.3383 0.1677 0.050 Uiso 1 1 calc R
C8 C 0.6332(5) 0.5843(7) 0.0720(3) 0.041(2) Uani 1 1 d .
C9 C 0.6241(5) 0.5304(7) 0.0445(3) 0.047(2) Uani 1 1 d .
H9 H 0.5944 0.4876 0.0459 0.056 Uiso 1 1 calc R
C10 C 0.6583(4) 0.5390(7) 0.0150(3) 0.047(2) Uani 1 1 d .
H10 H 0.6510 0.5038 -0.0040 0.056 Uiso 1 1 calc R
C11 C 0.7035(5) 0.5998(7) 0.0135(3) 0.045(2) Uani 1 1 d .
C12 C 0.7159(6) 0.6495(8) 0.0423(3) 0.053(3) Uani 1 1 d .
H12 H 0.7483 0.6886 0.0416 0.064 Uiso 1 1 calc R
C13 C 0.6812(5) 0.6420(6) 0.0715(3) 0.040(2) Uani 1 1 d .
C14 C 0.6935(5) 0.6921(7) 0.1031(3) 0.044(2) Uani 1 1 d .
H14A H 0.7253 0.7339 0.0980 0.053 Uiso 1 1 calc R
H14B H 0.6562 0.7227 0.1094 0.053 Uiso 1 1 calc R
C15 C 0.5892(4) 0.6652(7) 0.1931(2) 0.038(2) Uani 1 1 d .
C16 C 0.5836(4) 0.7522(7) 0.1946(3) 0.041(2) Uani 1 1 d .
H16 H 0.5757 0.7826 0.1744 0.050 Uiso 1 1 calc R
C17 C 0.5894(5) 0.7961(8) 0.2259(3) 0.052(3) Uani 1 1 d .
H17 H 0.5853 0.8551 0.2268 0.062 Uiso 1 1 calc R
C18 C 0.6014(5) 0.7499(7) 0.2553(3) 0.045(2) Uani 1 1 d .
C19 C 0.6127(5) 0.6662(7) 0.2539(3) 0.047(2) Uani 1 1 d .
H19 H 0.6239 0.6375 0.2740 0.056 Uiso 1 1 calc R
C20 C 0.6080(4) 0.6207(7) 0.2230(2) 0.038(2) Uani 1 1 d .
C21 C 0.6244(5) 0.5299(7) 0.2212(3) 0.046(2) Uani 1 1 d .
H21A H 0.6372 0.5095 0.2438 0.056 Uiso 1 1 calc R
H21B H 0.5890 0.4967 0.2137 0.056 Uiso 1 1 calc R
C22 C 0.6400(6) 0.3563(7) 0.1256(4) 0.057(3) Uani 1 1 d .
H22A H 0.6206 0.3193 0.1086 0.068 Uiso 1 1 calc R
H22B H 0.6516 0.3219 0.1454 0.068 Uiso 1 1 calc R
C23 C 0.6968(6) 0.3960(8) 0.1101(4) 0.059(3) Uani 1 1 d .
H23A H 0.7280 0.3525 0.1066 0.071 Uiso 1 1 calc R
H23B H 0.6866 0.4204 0.0877 0.071 Uiso 1 1 calc R
C24 C 0.7743(5) 0.5999(7) 0.1290(3) 0.051(3) Uani 1 1 d .
H24A H 0.7942 0.5966 0.1515 0.061 Uiso 1 1 calc R
H24B H 0.8004 0.6340 0.1139 0.061 Uiso 1 1 calc R
C25 C 0.7676(5) 0.5124(8) 0.1143(3) 0.053(3) Uani 1 1 d .
H25A H 0.7556 0.5167 0.0901 0.063 Uiso 1 1 calc R
H25B H 0.8072 0.4834 0.1153 0.063 Uiso 1 1 calc R
C26 C 0.7008(6) 0.4361(7) 0.1947(3) 0.053(3) Uani 1 1 d .
H26A H 0.6679 0.3950 0.1911 0.064 Uiso 1 1 calc R
H26B H 0.7213 0.4225 0.2164 0.064 Uiso 1 1 calc R
C27 C 0.7463(5) 0.4312(8) 0.1656(3) 0.059(3) Uani 1 1 d .
H27A H 0.7828 0.4639 0.1716 0.070 Uiso 1 1 calc R
H27B H 0.7590 0.3723 0.1625 0.070 Uiso 1 1 calc R
C28 C 0.5506(4) 0.8442(6) 0.0991(2) 0.0326(19) Uani 1 1 d .
C29 C 0.5951(5) 0.8638(6) 0.0738(3) 0.039(2) Uani 1 1 d .
H29 H 0.6182 0.8199 0.0639 0.046 Uiso 1 1 calc R
C30 C 0.6052(4) 0.9458(7) 0.0632(3) 0.041(2) Uani 1 1 d .
H30 H 0.6328 0.9572 0.0453 0.050 Uiso 1 1 calc R
C31 C 0.5751(5) 1.0096(6) 0.0791(2) 0.040(2) Uani 1 1 d .
C32 C 0.5318(5) 0.9942(7) 0.1048(3) 0.042(2) Uani 1 1 d .
H32 H 0.5106 1.0391 0.1151 0.050 Uiso 1 1 calc R
C33 C 0.5208(4) 0.9126(7) 0.1148(2) 0.037(2) Uani 1 1 d .
C34 C 0.4749(4) 0.8929(6) 0.1425(2) 0.036(2) Uani 1 1 d .
H34A H 0.4935 0.8539 0.1590 0.043 Uiso 1 1 calc R
H34B H 0.4646 0.9450 0.1547 0.043 Uiso 1 1 calc R
C35 C 0.4492(4) 0.6522(6) 0.2019(2) 0.037(2) Uani 1 1 d .
C36 C 0.4610(5) 0.5659(7) 0.2084(3) 0.041(2) Uani 1 1 d .
H36 H 0.4701 0.5296 0.1901 0.050 Uiso 1 1 calc R
C37 C 0.4592(5) 0.5345(7) 0.2414(3) 0.049(3) Uani 1 1 d .
H37 H 0.4692 0.4777 0.2457 0.059 Uiso 1 1 calc R
C38 C 0.4426(5) 0.5869(8) 0.2681(3) 0.050(3) Uani 1 1 d .
C39 C 0.4306(4) 0.6694(7) 0.2626(3) 0.042(2) Uani 1 1 d .
H39 H 0.4199 0.7045 0.2811 0.050 Uiso 1 1 calc R
C40 C 0.4339(4) 0.7033(6) 0.2292(2) 0.038(2) Uani 1 1 d .
C41 C 0.4165(4) 0.7927(7) 0.2235(2) 0.039(2) Uani 1 1 d .
H41A H 0.4094 0.8208 0.2456 0.047 Uiso 1 1 calc R
H41B H 0.4495 0.8225 0.2115 0.047 Uiso 1 1 calc R
C42 C 0.3645(4) 0.6706(6) 0.0841(3) 0.038(2) Uani 1 1 d .
C43 C 0.3684(5) 0.7097(7) 0.0514(3) 0.041(2) Uani 1 1 d .
H43 H 0.4010 0.7463 0.0461 0.049 Uiso 1 1 calc R
C44 C 0.3230(5) 0.6928(7) 0.0272(3) 0.045(2) Uani 1 1 d .
H44 H 0.3252 0.7174 0.0053 0.054 Uiso 1 1 calc R
C45 C 0.2755(5) 0.6408(7) 0.0353(3) 0.047(3) Uani 1 1 d .
C46 C 0.2703(5) 0.6041(7) 0.0676(3) 0.045(2) Uani 1 1 d .
H46 H 0.2365 0.5698 0.0730 0.054 Uiso 1 1 calc R
C47 C 0.3163(5) 0.6193(7) 0.0920(3) 0.045(2) Uani 1 1 d .
C48 C 0.3129(5) 0.5814(7) 0.1271(3) 0.043(2) Uani 1 1 d .
H48A H 0.2785 0.5417 0.1279 0.051 Uiso 1 1 calc R
H48B H 0.3506 0.5496 0.1316 0.051 Uiso 1 1 calc R
C49 C 0.3715(4) 0.9178(6) 0.1171(2) 0.038(2) Uani 1 1 d .
H49A H 0.3669 0.9622 0.1344 0.046 Uiso 1 1 calc R
H49B H 0.3853 0.9441 0.0957 0.046 Uiso 1 1 calc R
C50 C 0.3116(4) 0.8752(6) 0.1115(2) 0.037(2) Uani 1 1 d .
H50A H 0.2799 0.9179 0.1075 0.045 Uiso 1 1 calc R
H50B H 0.3142 0.8399 0.0909 0.045 Uiso 1 1 calc R
C51 C 0.3353(5) 0.8802(6) 0.1966(3) 0.040(2) Uani 1 1 d .
H51A H 0.3671 0.9162 0.1865 0.048 Uiso 1 1 calc R
H51B H 0.3220 0.9055 0.2183 0.048 Uiso 1 1 calc R
C52 C 0.2805(5) 0.8721(6) 0.1717(3) 0.040(2) Uani 1 1 d .
H52A H 0.2463 0.8452 0.1839 0.048 Uiso 1 1 calc R
H52B H 0.2672 0.9287 0.1650 0.048 Uiso 1 1 calc R
C53 C 0.2452(4) 0.6869(7) 0.1552(3) 0.043(2) Uani 1 1 d .
H53A H 0.2357 0.7030 0.1789 0.052 Uiso 1 1 calc R
H53B H 0.2138 0.6468 0.1476 0.052 Uiso 1 1 calc R
C54 C 0.2424(5) 0.7662(7) 0.1322(3) 0.046(2) Uani 1 1 d .
H54A H 0.2447 0.7496 0.1080 0.055 Uiso 1 1 calc R
H54B H 0.2035 0.7957 0.1359 0.055 Uiso 1 1 calc R
C55 C 0.4754(6) 0.5648(7) 0.0373(3) 0.056(3) Uani 1 1 d .
H55A H 0.4978 0.5633 0.0158 0.083 Uiso 1 1 calc R
H55B H 0.4323 0.5747 0.0327 0.083 Uiso 1 1 calc R
H55C H 0.4801 0.5113 0.0491 0.083 Uiso 1 1 calc R
O1W O 0.434(4) 0.652(5) -0.050(2) 0.20(4) Uani 0.25 1 d PU
H1WA H 0.4196 0.6913 -0.0623 0.240 Uiso 0.25 1 d PR
H1WB H 0.4512 0.6722 -0.0329 0.240 Uiso 0.25 1 d PR
N9 N 0.7663(5) 0.7101(7) 0.2220(3) 0.056(2) Uani 1 1 d .
O8 O 0.7692(5) 0.6345(6) 0.2218(3) 0.072(3) Uani 1 1 d .
O9 O 0.7606(7) 0.7442(9) 0.1922(3) 0.110(4) Uani 1 1 d U
O10 O 0.7677(5) 0.7539(8) 0.2470(3) 0.098(4) Uani 1 1 d .
O11 O 0.7641(6) 0.5499(7) 0.2835(2) 0.084(3) Uani 1 1 d .
H11O H 0.7582 0.5840 0.2673 0.101 Uiso 1 1 d R
C56 C 0.8055(7) 0.4925(12) 0.2725(4) 0.088(5) Uani 1 1 d .
H56A H 0.8394 0.4899 0.2886 0.132 Uiso 1 1 calc R
H56B H 0.8206 0.5088 0.2501 0.132 Uiso 1 1 calc R
H56C H 0.7862 0.4375 0.2710 0.132 Uiso 1 1 calc R
O12 O 0.5025(4) 0.7546(6) 0.0133(2) 0.065(2) Uani 1 1 d .
H12O H 0.4869 0.8017 0.0188 0.077 Uiso 1 1 d R
C57 C 0.5489(8) 0.7543(10) -0.0106(4) 0.085(5) Uani 1 1 d .
H57A H 0.5540 0.8107 -0.0199 0.127 Uiso 1 1 calc R
H57B H 0.5385 0.7157 -0.0291 0.127 Uiso 1 1 calc R
H57C H 0.5868 0.7364 0.0001 0.127 Uiso 1 1 calc R
O13 O 0.4583(4) 0.9083(6) 0.0368(2) 0.071(2) Uani 1 1 d .
H13O H 0.4468 0.8994 0.0571 0.085 Uiso 1 1 d R
C58 C 0.4249(7) 0.9742(10) 0.0239(4) 0.074(4) Uani 1 1 d .
H58A H 0.4125 1.0112 0.0424 0.111 Uiso 1 1 calc R
H58B H 0.3887 0.9525 0.0124 0.111 Uiso 1 1 calc R
H58C H 0.4497 1.0054 0.0076 0.111 Uiso 1 1 calc R

loop_
_atom_site_aniso_label
_atom_site_aniso_U_11
_atom_site_aniso_U_22
_atom_site_aniso_U_33
_atom_site_aniso_U_23
_atom_site_aniso_U_13
_atom_site_aniso_U_12
Dy1 0.0268(2) 0.0369(3) 0.0328(3) -0.00121(16) 0.00000(16) 0.00049(16)
Zn1 0.0281(6) 0.0440(6) 0.0417(6) 0.0002(5) 0.0013(4) 0.0041(5)
Zn2 0.0265(5) 0.0426(6) 0.0339(5) -0.0012(4) -0.0006(4) 0.0025(4)
Br1 0.0437(6) 0.0424(6) 0.0732(8) -0.0077(5) 0.0061(5) -0.0066(5)
Br2 0.0560(8) 0.0794(9) 0.0496(7) -0.0002(6) 0.0193(5) -0.0086(6)
Br3 0.0684(9) 0.0841(9) 0.0464(6) -0.0199(6) -0.0069(6) 0.0087(7)
Br4 0.0498(7) 0.0455(6) 0.0610(7) 0.0089(5) 0.0005(5) -0.0060(5)
Br5 0.0648(8) 0.0866(9) 0.0434(6) 0.0218(6) 0.0037(5) 0.0135(7)
Br6 0.0573(8) 0.0861(10) 0.0673(8) -0.0047(7) -0.0329(6) -0.0044(7)
N1 0.042(5) 0.044(5) 0.060(6) 0.003(4) 0.010(4) 0.005(4)
N2 0.041(5) 0.035(4) 0.047(5) 0.001(4) -0.003(4) -0.001(4)
N3 0.033(4) 0.047(5) 0.047(5) 0.003(4) -0.004(4) 0.002(4)
N4 0.031(4) 0.040(5) 0.056(5) 0.001(4) -0.001(4) 0.003(3)
N5 0.026(4) 0.043(5) 0.044(4) 0.001(4) -0.003(3) 0.007(3)
N6 0.035(4) 0.045(5) 0.037(4) -0.004(3) 0.001(3) 0.002(4)
N7 0.033(4) 0.041(4) 0.035(4) -0.001(3) -0.003(3) 0.007(3)
N8 0.029(4) 0.045(5) 0.038(4) 0.002(3) 0.004(3) 0.006(3)
O1 0.046(4) 0.034(4) 0.045(4) 0.002(3) 0.006(3) -0.005(3)
O2 0.034(4) 0.050(4) 0.029(3) 0.002(3) 0.010(3) 0.000(3)
O3 0.032(4) 0.053(4) 0.027(3) -0.002(3) -0.006(3) 0.008(3)
O4 0.035(4) 0.037(4) 0.040(3) -0.001(3) 0.000(3) -0.001(3)
O5 0.027(3) 0.044(4) 0.029(3) 0.000(3) -0.004(2) 0.002(3)
O6 0.024(3) 0.038(3) 0.044(4) -0.003(3) -0.006(3) -0.001(3)
O7 0.041(4) 0.051(4) 0.022(3) 0.001(3) 0.000(3) -0.002(3)
C1 0.029(5) 0.037(5) 0.047(5) -0.004(4) 0.005(4) -0.005(4)
C2 0.036(5) 0.047(6) 0.048(6) 0.000(5) 0.006(4) 0.006(4)
C3 0.037(6) 0.044(6) 0.051(6) -0.009(5) 0.006(4) -0.005(4)
C4 0.053(7) 0.038(5) 0.045(6) -0.003(4) 0.014(5) -0.007(5)
C5 0.048(6) 0.028(5) 0.040(5) 0.000(4) 0.008(4) -0.001(4)
C6 0.039(6) 0.045(6) 0.044(6) -0.001(4) -0.002(4) 0.001(4)
C7 0.035(5) 0.038(5) 0.051(6) 0.005(4) 0.005(4) 0.002(4)
C8 0.033(5) 0.046(6) 0.045(5) -0.011(4) 0.001(4) 0.003(4)
C9 0.038(6) 0.059(7) 0.044(6) -0.012(5) 0.004(4) -0.004(5)
C10 0.025(5) 0.061(7) 0.054(6) -0.007(5) 0.011(4) 0.003(4)
C11 0.033(5) 0.058(7) 0.043(5) -0.002(5) 0.010(4) -0.004(5)
C12 0.049(7) 0.056(7) 0.055(7) 0.006(5) 0.007(5) -0.008(5)
C13 0.037(5) 0.037(5) 0.046(5) -0.001(4) 0.000(4) -0.004(4)
C14 0.041(6) 0.047(6) 0.044(5) 0.006(4) -0.005(4) -0.002(4)
C15 0.027(5) 0.058(6) 0.029(4) -0.005(4) 0.005(4) 0.004(4)
C16 0.025(5) 0.052(6) 0.047(5) -0.006(5) -0.002(4) 0.002(4)
C17 0.037(6) 0.059(7) 0.060(7) -0.007(5) -0.008(5) 0.004(5)
C18 0.038(6) 0.060(7) 0.036(5) -0.003(5) -0.008(4) 0.002(5)
C19 0.027(5) 0.065(7) 0.048(6) 0.007(5) -0.002(4) 0.001(5)
C20 0.025(5) 0.056(6) 0.034(5) 0.004(4) -0.004(4) -0.001(4)
C21 0.037(6) 0.061(7) 0.041(5) 0.003(5) -0.003(4) 0.003(5)
C22 0.055(7) 0.030(5) 0.085(9) -0.007(5) 0.001(6) 0.006(5)
C23 0.055(7) 0.047(7) 0.076(8) -0.008(6) 0.012(6) 0.017(6)
C24 0.037(6) 0.053(7) 0.064(7) 0.007(5) 0.013(5) 0.000(5)
C25 0.036(6) 0.064(7) 0.058(7) -0.003(6) 0.015(5) 0.012(5)
C26 0.049(7) 0.049(6) 0.061(7) 0.004(5) 0.001(5) 0.005(5)
C27 0.040(6) 0.060(7) 0.075(8) 0.008(6) -0.001(6) 0.017(5)
C28 0.022(4) 0.043(5) 0.033(4) -0.004(4) -0.001(3) -0.003(4)
C29 0.037(5) 0.040(5) 0.038(5) -0.004(4) 0.001(4) 0.001(4)
C30 0.025(5) 0.062(7) 0.038(5) 0.005(4) -0.003(4) -0.002(4)
C31 0.039(5) 0.042(5) 0.040(5) 0.013(4) -0.009(4) -0.003(4)
C32 0.036(5) 0.046(6) 0.042(5) 0.002(4) -0.005(4) 0.002(4)
C33 0.026(5) 0.052(6) 0.032(4) -0.003(4) -0.001(4) 0.004(4)
C34 0.024(4) 0.043(5) 0.042(5) 0.002(4) 0.004(4) 0.000(4)
C35 0.032(5) 0.042(5) 0.038(5) 0.007(4) -0.003(4) -0.002(4)
C36 0.036(5) 0.051(6) 0.038(5) -0.001(4) -0.003(4) 0.005(4)
C37 0.034(6) 0.054(7) 0.059(7) 0.017(5) -0.001(5) 0.005(5)
C38 0.041(6) 0.068(8) 0.040(5) 0.007(5) -0.006(4) -0.008(5)
C39 0.029(5) 0.056(6) 0.041(5) -0.007(5) -0.003(4) -0.001(4)
C40 0.034(5) 0.049(6) 0.032(5) 0.003(4) -0.001(4) 0.008(4)
C41 0.031(5) 0.056(6) 0.030(4) -0.002(4) -0.003(4) -0.001(4)
C42 0.028(5) 0.041(5) 0.044(5) -0.009(4) -0.001(4) 0.005(4)
C43 0.032(5) 0.048(6) 0.042(5) -0.004(4) -0.004(4) 0.001(4)
C44 0.031(5) 0.057(6) 0.046(6) -0.009(5) -0.007(4) 0.013(5)
C45 0.033(6) 0.057(7) 0.050(6) -0.011(5) -0.014(5) 0.007(5)
C46 0.029(5) 0.056(6) 0.050(6) -0.020(5) -0.008(4) 0.000(4)
C47 0.033(5) 0.056(6) 0.046(6) -0.005(5) -0.004(4) 0.006(5)
C48 0.034(5) 0.043(6) 0.050(6) 0.001(4) 0.002(4) -0.006(4)
C49 0.029(5) 0.045(6) 0.041(5) 0.000(4) -0.002(4) 0.005(4)
C50 0.031(5) 0.047(6) 0.035(5) 0.005(4) -0.003(4) 0.011(4)
C51 0.045(6) 0.035(5) 0.039(5) -0.003(4) -0.004(4) 0.008(4)
C52 0.031(5) 0.048(6) 0.042(5) -0.006(4) -0.004(4) 0.007(4)
C53 0.027(5) 0.053(6) 0.049(6) -0.001(5) 0.001(4) -0.004(4)
C54 0.026(5) 0.060(7) 0.052(6) -0.009(5) -0.004(4) 0.005(4)
C55 0.058(7) 0.055(7) 0.054(6) -0.019(5) -0.007(6) -0.003(6)
O1W 0.20(4) 0.20(4) 0.20(4) 0.002(10) 0.000(10) 0.000(10)
N9 0.058(6) 0.054(6) 0.055(6) 0.009(5) -0.011(5) -0.008(5)
O8 0.070(6) 0.061(6) 0.086(7) -0.005(5) -0.007(5) -0.015(5)
O9 0.127(8) 0.104(7) 0.100(7) 0.007(6) -0.022(6) -0.017(6)
O10 0.078(8) 0.119(10) 0.096(8) -0.035(7) -0.036(6) 0.007(7)
O11 0.105(9) 0.088(7) 0.060(6) 0.015(5) 0.008(6) 0.017(6)
C56 0.061(9) 0.110(13) 0.093(11) 0.037(10) 0.006(8) -0.014(9)
O12 0.070(6) 0.069(6) 0.055(5) 0.012(4) 0.018(4) 0.003(5)
C57 0.086(11) 0.087(11) 0.082(10) 0.007(8) 0.033(9) 0.000(9)
O13 0.067(6) 0.073(6) 0.072(6) -0.001(5) -0.017(5) 0.008(5)
C58 0.065(9) 0.099(11) 0.059(8) 0.005(7) 0.003(7) 0.021(8)

loop_
_atom_type_symbol
_atom_type_description
_atom_type_scat_dispersion_real
_atom_type_scat_dispersion_imag
_atom_type_scat_source
C C 0.0033 0.0016 'International Tables Vol C Tables 4.2.6.8 and 6.1.1.4'
H H 0.0000 0.0000 'International Tables Vol C Tables 4.2.6.8 and 6.1.1.4'
N N 0.0061 0.0033 'International Tables Vol C Tables 4.2.6.8 and 6.1.1.4'
O O 0.0106 0.0060 'International Tables Vol C Tables 4.2.6.8 and 6.1.1.4'
Zn Zn 0.2839 1.4301 'International Tables Vol C Tables 4.2.6.8 and 6.1.1.4'
Br Br -0.2901 2.4595 'International Tables Vol C Tables 4.2.6.8 and 6.1.1.4'
Dy Dy -0.1892 4.4098 'International Tables Vol C Tables 4.2.6.8 and 6.1.1.4'

loop_
_geom_angle_atom_site_label_1
_geom_angle_atom_site_label_2
_geom_angle_atom_site_label_3
_geom_angle
O1 Dy1 O4 168.6(2)
O1 Dy1 O3 96.6(3)
O4 Dy1 O3 92.6(2)
O1 Dy1 O6 90.3(3)
O4 Dy1 O6 86.3(2)
O3 Dy1 O6 142.9(2)
O1 Dy1 O2 83.4(3)
O4 Dy1 O2 93.9(2)
O3 Dy1 O2 68.4(2)
O6 Dy1 O2 148.6(2)
O1 Dy1 O5 94.4(2)
O4 Dy1 O5 94.3(2)
O3 Dy1 O5 76.2(2)
O6 Dy1 O5 67.0(2)
O2 Dy1 O5 144.0(2)
O1 Dy1 O7 87.5(2)
O4 Dy1 O7 81.1(2)
O3 Dy1 O7 141.0(2)
O6 Dy1 O7 75.4(2)
O2 Dy1 O7 73.7(2)
O5 Dy1 O7 142.3(2)
O1 Dy1 Zn1 84.4(2)
O4 Dy1 Zn1 99.83(18)
O3 Dy1 Zn1 33.85(16)
O6 Dy1 Zn1 172.83(16)
O2 Dy1 Zn1 35.46(15)
O5 Dy1 Zn1 108.52(14)
O7 Dy1 Zn1 109.11(16)
O1 Dy1 Zn2 98.11(19)
O4 Dy1 Zn2 85.16(17)
O3 Dy1 Zn2 108.54(16)
O6 Dy1 Zn2 34.42(16)
O2 Dy1 Zn2 176.80(16)
O5 Dy1 Zn2 33.28(14)
O7 Dy1 Zn2 109.18(16)
Zn1 Dy1 Zn2 141.70(3)
O3 Zn1 O2 79.4(2)
O3 Zn1 N3 90.5(3)
O2 Zn1 N3 167.2(3)
O3 Zn1 N4 99.8(3)
O2 Zn1 N4 90.0(3)
N3 Zn1 N4 99.5(3)
O3 Zn1 N1 173.1(3)
O2 Zn1 N1 107.4(3)
N3 Zn1 N1 82.5(3)
N4 Zn1 N1 81.8(3)
O3 Zn1 N2 102.9(3)
O2 Zn1 N2 78.1(3)
N3 Zn1 N2 96.7(3)
N4 Zn1 N2 151.8(3)
N1 Zn1 N2 77.6(3)
O3 Zn1 Dy1 39.60(17)
O2 Zn1 Dy1 40.90(17)
N3 Zn1 Dy1 127.5(2)
N4 Zn1 Dy1 103.6(2)
N1 Zn1 Dy1 146.7(3)
N2 Zn1 Dy1 84.1(2)
O3 Zn1 Zn2 21.47(17)
O2 Zn1 Zn2 60.13(17)
N3 Zn1 Zn2 108.5(2)
N4 Zn1 Zn2 107.4(2)
N1 Zn1 Zn2 163.7(3)
N2 Zn1 Zn2 88.9(2)
Dy1 Zn1 Zn2 19.249(15)
O5 Zn2 O6 78.2(2)
O5 Zn2 N8 91.4(3)
O6 Zn2 N8 168.3(3)
O5 Zn2 N7 105.0(3)
O6 Zn2 N7 89.0(3)
N8 Zn2 N7 98.9(3)
O5 Zn2 N5 171.1(3)
O6 Zn2 N5 108.2(3)
N8 Zn2 N5 81.7(3)
N7 Zn2 N5 81.7(3)
O5 Zn2 N6 98.9(3)
O6 Zn2 N6 79.0(3)
N8 Zn2 N6 97.8(3)
N7 Zn2 N6 150.4(3)
N5 Zn2 N6 76.7(3)
O5 Zn2 Dy1 39.74(17)
O6 Zn2 Dy1 39.39(17)
N8 Zn2 Dy1 129.4(2)
N7 Zn2 Dy1 105.2(2)
N5 Zn2 Dy1 144.9(2)
N6 Zn2 Dy1 82.4(2)
O5 Zn2 Zn1 20.86(17)
O6 Zn2 Zn1 58.22(17)
N8 Zn2 Zn1 110.8(2)
N7 Zn2 Zn1 107.9(2)
N5 Zn2 Zn1 162.1(2)
N6 Zn2 Zn1 88.6(2)
Dy1 Zn2 Zn1 19.050(15)
C25 N1 C27 111.3(9)
C25 N1 C23 109.8(9)
C27 N1 C23 113.9(9)
C25 N1 Zn1 107.4(6)
C27 N1 Zn1 106.3(7)
C23 N1 Zn1 107.8(7)
C22 N2 C7 113.5(8)
C22 N2 Zn1 110.4(7)
C7 N2 Zn1 127.8(6)
C22 N2 H2N 103.1
C7 N2 H2N 98.4
Zn1 N2 H2N 97.7
C26 N3 C21 114.0(9)
C26 N3 Zn1 105.2(7)
C21 N3 Zn1 111.5(6)
C26 N3 H3N 108.5
C21 N3 H3N 109.3
Zn1 N3 H3N 108.2
C14 N4 C24 115.4(9)
C14 N4 Zn1 111.7(6)
C24 N4 Zn1 109.3(6)
C14 N4 H4N 110.3
C24 N4 H4N 105.7
Zn1 N4 H4N 103.5
C50 N5 C52 113.2(8)
C50 N5 C54 112.0(8)
C52 N5 C54 110.5(8)
C50 N5 Zn2 107.3(6)
C52 N5 Zn2 106.3(6)
C54 N5 Zn2 107.1(6)
C34 N6 C49 113.7(8)
C34 N6 Zn2 121.8(6)
C49 N6 Zn2 112.7(6)
C34 N6 H6N 100.6
C49 N6 H6N 102.9
Zn2 N6 H6N 101.3
C53 N7 C48 115.5(8)
C53 N7 Zn2 108.6(6)
C48 N7 Zn2 112.8(6)
C53 N7 H7N 106.1
C48 N7 H7N 108.5
Zn2 N7 H7N 104.6
C41 N8 C51 113.4(8)
C41 N8 Zn2 111.5(6)
C51 N8 Zn2 105.9(6)
C41 N8 H8N 109.3
C51 N8 H8N 110.0
Zn2 N8 H8N 106.5
C1 O1 Dy1 167.3(6)
C8 O2 Zn1 115.7(6)
C8 O2 Dy1 132.9(6)
Zn1 O2 Dy1 103.6(2)
C15 O3 Zn1 117.6(6)
C15 O3 Dy1 134.1(6)
Zn1 O3 Dy1 106.5(3)
C28 O4 Dy1 173.0(6)
C35 O5 Zn2 114.6(6)
C35 O5 Dy1 133.5(6)
Zn2 O5 Dy1 107.0(2)
C42 O6 Zn2 115.0(5)
C42 O6 Dy1 135.3(6)
Zn2 O6 Dy1 106.2(3)
C55 O7 Dy1 129.2(7)
C55 O7 H7O 108.8
Dy1 O7 H7O 120.4
O1 C1 C2 121.4(9)
O1 C1 C6 120.7(9)
C2 C1 C6 117.9(9)
C1 C2 C3 121.6(10)
C1 C2 H2 119.2
C3 C2 H2 119.2
C4 C3 C2 119.2(10)
C4 C3 H3 120.4
C2 C3 H3 120.4
C3 C4 C5 120.9(10)
C3 C4 Br1 119.8(9)
C5 C4 Br1 119.3(8)
C4 C5 C6 120.4(10)
C4 C5 H5 119.8
C6 C5 H5 119.8
C5 C6 C1 120.0(10)
C5 C6 C7 122.9(9)
C1 C6 C7 117.2(9)
N2 C7 C6 113.6(9)
N2 C7 H7A 108.9
C6 C7 H7A 108.9
N2 C7 H7B 108.9
C6 C7 H7B 108.9
H7A C7 H7B 107.7
O2 C8 C9 118.7(9)
O2 C8 C13 121.0(9)
C9 C8 C13 120.0(10)
C10 C9 C8 120.6(10)
C10 C9 H9 119.7
C8 C9 H9 119.7
C9 C10 C11 119.3(10)
C9 C10 H10 120.3
C11 C10 H10 120.3
C10 C11 C12 120.0(10)
C10 C11 Br2 120.0(8)
C12 C11 Br2 120.0(8)
C13 C12 C11 120.7(10)
C13 C12 H12 119.7
C11 C12 H12 119.7
C12 C13 C8 119.0(10)
C12 C13 C14 122.7(10)
C8 C13 C14 118.3(9)
N4 C14 C13 114.0(9)
N4 C14 H14A 108.8
C13 C14 H14A 108.8
N4 C14 H14B 108.8
C13 C14 H14B 108.8
H14A C14 H14B 107.7
O3 C15 C16 120.9(9)
O3 C15 C20 120.2(9)
C16 C15 C20 118.8(9)
C15 C16 C17 121.4(10)
C15 C16 H16 119.3
C17 C16 H16 119.3
C18 C17 C16 118.1(11)
C18 C17 H17 121.0
C16 C17 H17 121.0
C19 C18 C17 121.4(10)
C19 C18 Br3 119.1(8)
C17 C18 Br3 119.5(9)
C18 C19 C20 121.7(10)
C18 C19 H19 119.2
C20 C19 H19 119.2
C19 C20 C15 118.0(10)
C19 C20 C21 121.4(9)
C15 C20 C21 120.6(9)
N3 C21 C20 108.0(9)
N3 C21 H21A 110.1
C20 C21 H21A 110.1
N3 C21 H21B 110.1
C20 C21 H21B 110.1
H21A C21 H21B 108.4
N2 C22 C23 110.4(9)
N2 C22 H22A 109.6
C23 C22 H22A 109.6
N2 C22 H22B 109.6
C23 C22 H22B 109.6
H22A C22 H22B 108.1
N1 C23 C22 111.1(10)
N1 C23 H23A 109.4
C22 C23 H23A 109.4
N1 C23 H23B 109.4
C22 C23 H23B 109.4
H23A C23 H23B 108.0
N4 C24 C25 110.5(9)
N4 C24 H24A 109.5
C25 C24 H24A 109.5
N4 C24 H24B 109.5
C25 C24 H24B 109.5
H24A C24 H24B 108.1
N1 C25 C24 111.8(9)
N1 C25 H25A 109.3
C24 C25 H25A 109.3
N1 C25 H25B 109.3
C24 C25 H25B 109.3
H25A C25 H25B 107.9
N3 C26 C27 109.4(9)
N3 C26 H26A 109.8
C27 C26 H26A 109.8
N3 C26 H26B 109.8
C27 C26 H26B 109.8
H26A C26 H26B 108.3
N1 C27 C26 113.2(9)
N1 C27 H27A 108.9
C26 C27 H27A 108.9
N1 C27 H27B 108.9
C26 C27 H27B 108.9
H27A C27 H27B 107.7
O4 C28 C33 121.4(8)
O4 C28 C29 121.7(8)
C33 C28 C29 116.9(9)
C30 C29 C28 121.5(9)
C30 C29 H29 119.3
C28 C29 H29 119.3
C31 C30 C29 119.3(9)
C31 C30 H30 120.3
C29 C30 H30 120.3
C30 C31 C32 121.6(9)
C30 C31 Br4 120.0(8)
C32 C31 Br4 118.4(8)
C33 C32 C31 119.1(9)
C33 C32 H32 120.4
C31 C32 H32 120.4
C32 C33 C28 121.4(9)
C32 C33 C34 121.1(9)
C28 C33 C34 117.4(9)
N6 C34 C33 112.8(8)
N6 C34 H34A 109.0
C33 C34 H34A 109.0
N6 C34 H34B 109.0
C33 C34 H34B 109.0
H34A C34 H34B 107.8
O5 C35 C40 121.9(9)
O5 C35 C36 119.9(9)
C40 C35 C36 118.2(9)
C37 C36 C35 120.8(10)
C37 C36 H36 119.6
C35 C36 H36 119.6
C36 C37 C38 119.5(10)
C36 C37 H37 120.3
C38 C37 H37 120.3
C39 C38 C37 121.0(10)
C39 C38 Br5 119.5(8)
C37 C38 Br5 119.5(9)
C38 C39 C40 120.3(10)
C38 C39 H39 119.8
C40 C39 H39 119.8
C35 C40 C39 120.2(9)
C35 C40 C41 120.4(8)
C39 C40 C41 119.2(9)
N8 C41 C40 107.9(8)
N8 C41 H41A 110.1
C40 C41 H41A 110.1
N8 C41 H41B 110.1
C40 C41 H41B 110.1
H41A C41 H41B 108.4
O6 C42 C47 120.8(9)
O6 C42 C43 118.6(9)
C47 C42 C43 120.5(9)
C44 C43 C42 118.8(10)
C44 C43 H43 120.6
C42 C43 H43 120.6
C45 C44 C43 120.2(10)
C45 C44 H44 119.9
C43 C44 H44 119.9
C44 C45 C46 121.6(10)
C44 C45 Br6 119.4(9)
C46 C45 Br6 119.0(8)
C45 C46 C47 118.9(10)
C45 C46 H46 120.5
C47 C46 H46 120.5
C42 C47 C46 120.0(10)
C42 C47 C48 119.0(9)
C46 C47 C48 121.0(10)
N7 C48 C47 112.6(9)
N7 C48 H48A 109.1
C47 C48 H48A 109.1
N7 C48 H48B 109.1
C47 C48 H48B 109.1
H48A C48 H48B 107.8
C50 C49 N6 109.4(8)
C50 C49 H49A 109.8
N6 C49 H49A 109.8
C50 C49 H49B 109.8
N6 C49 H49B 109.8
H49A C49 H49B 108.2
N5 C50 C49 112.0(8)
N5 C50 H50A 109.2
C49 C50 H50A 109.2
N5 C50 H50B 109.2
C49 C50 H50B 109.2
H50A C50 H50B 107.9
N8 C51 C52 107.4(8)
N8 C51 H51A 110.2
C52 C51 H51A 110.2
N8 C51 H51B 110.2
C52 C51 H51B 110.2
H51A C51 H51B 108.5
N5 C52 C51 113.8(8)
N5 C52 H52A 108.8
C51 C52 H52A 108.8
N5 C52 H52B 108.8
C51 C52 H52B 108.8
H52A C52 H52B 107.7
N7 C53 C54 112.8(8)
N7 C53 H53A 109.0
C54 C53 H53A 109.0
N7 C53 H53B 109.0
C54 C53 H53B 109.0
H53A C53 H53B 107.8
N5 C54 C53 109.7(8)
N5 C54 H54A 109.7
C53 C54 H54A 109.7
N5 C54 H54B 109.7
C53 C54 H54B 109.7
H54A C54 H54B 108.2
O7 C55 H55A 109.5
O7 C55 H55B 109.5
H55A C55 H55B 109.5
O7 C55 H55C 109.5
H55A C55 H55C 109.5
H55B C55 H55C 109.5
H1WA O1W H1WB 108.9
O10 N9 O8 125.7(12)
O10 N9 O9 119.5(12)
O8 N9 O9 114.8(12)
C56 O11 H11O 107.2
O11 C56 H56A 109.5
O11 C56 H56B 109.5
H56A C56 H56B 109.5
O11 C56 H56C 109.5
H56A C56 H56C 109.5
H56B C56 H56C 109.5
C57 O12 H12O 117.9
O12 C57 H57A 109.5
O12 C57 H57B 109.5
H57A C57 H57B 109.5
O12 C57 H57C 109.5
H57A C57 H57C 109.5
H57B C57 H57C 109.5
C58 O13 H13O 108.4
O13 C58 H58A 109.5
O13 C58 H58B 109.5
H58A C58 H58B 109.5
O13 C58 H58C 109.5
H58A C58 H58C 109.5
H58B C58 H58C 109.5

loop_
_geom_bond_atom_site_label_1
_geom_bond_atom_site_label_2
_geom_bond_distance
Dy1 O1 2.195(7)
Dy1 O4 2.221(6)
Dy1 O3 2.366(6)
Dy1 O6 2.375(6)
Dy1 O2 2.397(6)
Dy1 O5 2.402(6)
Dy1 O7 2.427(6)
Dy1 Zn1 3.5584(12)
Dy1 Zn2 3.5941(11)
Zn1 O3 2.068(7)
Zn1 O2 2.124(7)
Zn1 N3 2.126(8)
Zn1 N4 2.160(9)
Zn1 N1 2.203(9)
Zn1 N2 2.333(8)
Zn1 Zn2 6.7567(15)
Zn2 O5 2.062(6)
Zn2 O6 2.115(7)
Zn2 N8 2.136(8)
Zn2 N7 2.168(8)
Zn2 N5 2.260(8)
Zn2 N6 2.269(8)
Br1 C4 1.907(10)
Br2 C11 1.898(10)
Br3 C18 1.903(10)
Br4 C31 1.928(10)
Br5 C38 1.915(11)
Br6 C45 1.904(10)
N1 C25 1.478(14)
N1 C27 1.488(15)
N1 C23 1.500(16)
N2 C22 1.489(14)
N2 C7 1.489(13)
N2 H2N 0.8989
N3 C26 1.469(14)
N3 C21 1.495(13)
N3 H3N 0.9017
N4 C14 1.489(13)
N4 C24 1.502(14)
N4 H4N 0.9018
N5 C50 1.472(13)
N5 C52 1.488(13)
N5 C54 1.494(13)
N6 C34 1.502(12)
N6 C49 1.508(12)
N6 H6N 0.9002
N7 C53 1.468(12)
N7 C48 1.500(13)
N7 H7N 0.9008
N8 C41 1.499(12)
N8 C51 1.504(12)
N8 H8N 0.9010
O1 C1 1.325(11)
O2 C8 1.369(12)
O3 C15 1.326(11)
O4 C28 1.306(11)
O5 C35 1.350(11)
O6 C42 1.365(11)
O7 C55 1.466(12)
O7 H7O 0.8548
C1 C2 1.399(14)
C1 C6 1.425(15)
C2 C3 1.411(15)
C2 H2 0.9500
C3 C4 1.374(16)
C3 H3 0.9500
C4 C5 1.394(15)
C5 C6 1.397(14)
C5 H5 0.9500
C6 C7 1.525(15)
C7 H7A 0.9900
C7 H7B 0.9900
C8 C9 1.401(14)
C8 C13 1.405(14)
C9 C10 1.393(14)
C9 H9 0.9500
C10 C11 1.394(15)
C10 H10 0.9500
C11 C12 1.411(16)
C12 C13 1.387(15)
C12 H12 0.9500
C13 C14 1.506(14)
C14 H14A 0.9900
C14 H14B 0.9900
C15 C16 1.400(15)
C15 C20 1.439(14)
C16 C17 1.426(15)
C16 H16 0.9500
C17 C18 1.397(16)
C17 H17 0.9500
C18 C19 1.366(16)
C19 C20 1.418(15)
C19 H19 0.9500
C20 C21 1.502(15)
C21 H21A 0.9900
C21 H21B 0.9900
C22 C23 1.530(18)
C22 H22A 0.9900
C22 H22B 0.9900
C23 H23A 0.9900
C23 H23B 0.9900
C24 C25 1.524(17)
C24 H24A 0.9900
C24 H24B 0.9900
C25 H25A 0.9900
C25 H25B 0.9900
C26 C27 1.527(17)
C26 H26A 0.9900
C26 H26B 0.9900
C27 H27A 0.9900
C27 H27B 0.9900
C28 C33 1.420(13)
C28 C29 1.432(13)
C29 C30 1.396(14)
C29 H29 0.9500
C30 C31 1.369(15)
C30 H30 0.9500
C31 C32 1.414(14)
C32 C33 1.386(15)
C32 H32 0.9500
C33 C34 1.519(13)
C34 H34A 0.9900
C34 H34B 0.9900
C35 C40 1.392(14)
C35 C36 1.429(14)
C36 C37 1.394(15)
C36 H36 0.9500
C37 C38 1.394(17)
C37 H37 0.9500
C38 C39 1.366(16)
C39 C40 1.423(14)
C39 H39 0.9500
C40 C41 1.500(14)
C41 H41A 0.9900
C41 H41B 0.9900
C42 C47 1.378(15)
C42 C43 1.437(14)
C43 C44 1.405(14)
C43 H43 0.9500
C44 C45 1.375(16)
C44 H44 0.9500
C45 C46 1.407(17)
C46 C47 1.419(14)
C46 H46 0.9500
C47 C48 1.510(15)
C48 H48A 0.9900
C48 H48B 0.9900
C49 C50 1.502(14)
C49 H49A 0.9900
C49 H49B 0.9900
C50 H50A 0.9900
C50 H50B 0.9900
C51 C52 1.560(14)
C51 H51A 0.9900
C51 H51B 0.9900
C52 H52A 0.9900
C52 H52B 0.9900
C53 C54 1.560(15)
C53 H53A 0.9900
C53 H53B 0.9900
C54 H54A 0.9900
C54 H54B 0.9900
C55 H55A 0.9800
C55 H55B 0.9800
C55 H55C 0.9800
O1W H1WA 0.8533
O1W H1WB 0.8501
N9 O10 1.209(14)
N9 O8 1.212(13)
N9 O9 1.302(15)
O11 C56 1.37(2)
O11 H11O 0.8524
C56 H56A 0.9800
C56 H56B 0.9800
C56 H56C 0.9800
O12 C57 1.392(16)
O12 H12O 0.8552
C57 H57A 0.9800
C57 H57B 0.9800
C57 H57C 0.9800
O13 C58 1.385(16)
O13 H13O 0.8489
C58 H58A 0.9800
C58 H58B 0.9800
C58 H58C 0.9800

loop_
_geom_hbond_atom_site_label_D
_geom_hbond_atom_site_label_H
_geom_hbond_atom_site_label_A
_geom_hbond_distance_DH
_geom_hbond_distance_HA
_geom_hbond_distance_DA
_geom_hbond_angle_DHA
_geom_hbond_site_symmetry_A
N3 H3N O8 0.90 2.04 2.934(13) 171.2 .
N4 H4N O9 0.90 2.20 3.052(16) 156.9 .
N7 H7N O11 0.90 2.23 3.025(14) 146.4 6_556
N8 H8N O10 0.90 2.12 2.910(13) 145.6 6_556
O7 H7O O12 0.85 1.81 2.653(11) 166.5 .
O11 H11O O8 0.85 1.98 2.785(14) 157.4 .
O12 H12O O13 0.86 1.95 2.804(13) 172.1 .
O1W H1WA Br4 0.85 2.98 3.68(9) 141.7 5_675
O1W H1WB O12 0.85 2.52 3.36(10) 170.5 .
C36 H36 O1 0.95 2.72 3.551(12) 146.2 .
C48 H48B O1 0.99 2.80 3.714(13) 154.0 .
C14 H14B O4 0.99 2.69 3.624(13) 157.9 .
C16 H16 O4 0.95 2.76 3.572(12) 143.7 .

loop_
_geom_torsion_atom_site_label_1
_geom_torsion_atom_site_label_2
_geom_torsion_atom_site_label_3
_geom_torsion_atom_site_label_4
_geom_torsion
O1 Dy1 Zn1 O3 -110.7(4)
O4 Dy1 Zn1 O3 79.9(4)
O6 Dy1 Zn1 O3 -68.0(13)
O2 Dy1 Zn1 O3 162.8(4)
O5 Dy1 Zn1 O3 -18.0(3)
O7 Dy1 Zn1 O3 163.9(4)
Zn2 Dy1 Zn1 O3 -14.7(3)
O1 Dy1 Zn1 O2 86.5(3)
O4 Dy1 Zn1 O2 -82.9(3)
O3 Dy1 Zn1 O2 -162.8(4)
O6 Dy1 Zn1 O2 129.2(13)
O5 Dy1 Zn1 O2 179.2(3)
O7 Dy1 Zn1 O2 1.1(3)
Zn2 Dy1 Zn1 O2 -177.6(3)
O1 Dy1 Zn1 N3 -86.1(4)
O4 Dy1 Zn1 N3 104.5(4)
O3 Dy1 Zn1 N3 24.6(4)
O6 Dy1 Zn1 N3 -43.4(13)
O2 Dy1 Zn1 N3 -172.6(4)
O5 Dy1 Zn1 N3 6.6(4)
O7 Dy1 Zn1 N3 -171.5(4)
Zn2 Dy1 Zn1 N3 9.9(3)
O1 Dy1 Zn1 N4 160.2(3)
O4 Dy1 Zn1 N4 -9.1(3)
O3 Dy1 Zn1 N4 -89.0(4)
O6 Dy1 Zn1 N4 -157.0(13)
O2 Dy1 Zn1 N4 73.8(4)
O5 Dy1 Zn1 N4 -107.0(3)
O7 Dy1 Zn1 N4 74.8(3)
Zn2 Dy1 Zn1 N4 -103.8(3)
O1 Dy1 Zn1 N1 64.4(5)
O4 Dy1 Zn1 N1 -104.9(5)
O3 Dy1 Zn1 N1 175.2(5)
O6 Dy1 Zn1 N1 107.1(14)
O2 Dy1 Zn1 N1 -22.0(5)
O5 Dy1 Zn1 N1 157.1(5)
O7 Dy1 Zn1 N1 -21.0(5)
Zn2 Dy1 Zn1 N1 160.4(4)
O1 Dy1 Zn1 N2 7.8(3)
O4 Dy1 Zn1 N2 -161.6(3)
O3 Dy1 Zn1 N2 118.5(4)
O6 Dy1 Zn1 N2 50.5(13)
O2 Dy1 Zn1 N2 -78.7(4)
O5 Dy1 Zn1 N2 100.5(3)
O7 Dy1 Zn1 N2 -77.6(3)
Zn2 Dy1 Zn1 N2 103.8(2)
O1 Dy1 Zn1 Zn2 -95.99(18)
O4 Dy1 Zn1 Zn2 94.65(18)
O3 Dy1 Zn1 Zn2 14.7(3)
O6 Dy1 Zn1 Zn2 -53.3(13)
O2 Dy1 Zn1 Zn2 177.6(3)
O5 Dy1 Zn1 Zn2 -3.27(16)
O7 Dy1 Zn1 Zn2 178.60(18)
O1 Dy1 Zn2 O5 85.6(3)
O4 Dy1 Zn2 O5 -105.4(3)
O3 Dy1 Zn2 O5 -14.3(3)
O6 Dy1 Zn2 O5 164.2(4)
O2 Dy1 Zn2 O5 -32(3)
O7 Dy1 Zn2 O5 175.7(3)
Zn1 Dy1 Zn2 O5 -5.7(3)
O1 Dy1 Zn2 O6 -78.6(3)
O4 Dy1 Zn2 O6 90.5(3)
O3 Dy1 Zn2 O6 -178.4(3)
O2 Dy1 Zn2 O6 164(3)
O5 Dy1 Zn2 O6 -164.2(4)
O7 Dy1 Zn2 O6 11.6(3)
Zn1 Dy1 Zn2 O6 -169.8(3)
O1 Dy1 Zn2 N8 105.7(3)
O4 Dy1 Zn2 N8 -85.2(3)
O3 Dy1 Zn2 N8 5.9(3)
O6 Dy1 Zn2 N8 -175.7(4)
O2 Dy1 Zn2 N8 -12(3)
O5 Dy1 Zn2 N8 20.2(4)
O7 Dy1 Zn2 N8 -164.1(3)
Zn1 Dy1 Zn2 N8 14.5(3)
O1 Dy1 Zn2 N7 -9.7(3)
O4 Dy1 Zn2 N7 159.3(3)
O3 Dy1 Zn2 N7 -109.6(3)
O6 Dy1 Zn2 N7 68.9(4)
O2 Dy1 Zn2 N7 -127(3)
O5 Dy1 Zn2 N7 -95.3(4)
O7 Dy1 Zn2 N7 80.4(3)
Zn1 Dy1 Zn2 N7 -100.9(2)
O1 Dy1 Zn2 N5 -107.0(4)
O4 Dy1 Zn2 N5 62.0(4)
O3 Dy1 Zn2 N5 153.2(4)
O6 Dy1 Zn2 N5 -28.4(5)
O2 Dy1 Zn2 N5 135(3)
O5 Dy1 Zn2 N5 167.4(5)
O7 Dy1 Zn2 N5 -16.8(4)
Zn1 Dy1 Zn2 N5 161.8(4)
O1 Dy1 Zn2 N6 -160.5(3)
O4 Dy1 Zn2 N6 8.6(3)
O3 Dy1 Zn2 N6 99.7(3)
O6 Dy1 Zn2 N6 -81.9(4)
O2 Dy1 Zn2 N6 82(3)
O5 Dy1 Zn2 N6 114.0(4)
O7 Dy1 Zn2 N6 -70.3(3)
Zn1 Dy1 Zn2 N6 108.3(2)
O1 Dy1 Zn2 Zn1 91.21(19)
O4 Dy1 Zn2 Zn1 -99.74(17)
O3 Dy1 Zn2 Zn1 -8.60(18)
O6 Dy1 Zn2 Zn1 169.8(3)
O2 Dy1 Zn2 Zn1 -26(3)
O5 Dy1 Zn2 Zn1 5.7(3)
O7 Dy1 Zn2 Zn1 -178.60(18)
O3 Zn1 Zn2 O5 -36.5(7)
O2 Zn1 Zn2 O5 171.7(6)
N3 Zn1 Zn2 O5 -2.0(6)
N4 Zn1 Zn2 O5 -108.7(6)
N1 Zn1 Zn2 O5 128.9(10)
N2 Zn1 Zn2 O5 94.8(5)
Dy1 Zn1 Zn2 O5 169.8(5)
O3 Zn1 Zn2 O6 161.3(6)
O2 Zn1 Zn2 O6 9.4(3)
N3 Zn1 Zn2 O6 -164.2(3)
N4 Zn1 Zn2 O6 89.1(3)
N1 Zn1 Zn2 O6 -33.3(9)
N2 Zn1 Zn2 O6 -67.5(3)
Dy1 Zn1 Zn2 O6 7.6(2)
O3 Zn1 Zn2 N8 -14.3(6)
O2 Zn1 Zn2 N8 -166.2(3)
N3 Zn1 Zn2 N8 20.2(4)
N4 Zn1 Zn2 N8 -86.5(4)
N1 Zn1 Zn2 N8 151.1(9)
N2 Zn1 Zn2 N8 116.9(3)
Dy1 Zn1 Zn2 N8 -168.0(3)
O3 Zn1 Zn2 N7 -121.6(6)
O2 Zn1 Zn2 N7 86.6(3)
N3 Zn1 Zn2 N7 -87.1(3)
N4 Zn1 Zn2 N7 166.2(3)
N1 Zn1 Zn2 N7 43.8(9)
N2 Zn1 Zn2 N7 9.6(3)
Dy1 Zn1 Zn2 N7 84.7(2)
O3 Zn1 Zn2 N5 117.8(9)
O2 Zn1 Zn2 N5 -34.0(7)
N3 Zn1 Zn2 N5 152.4(7)
N4 Zn1 Zn2 N5 45.7(8)
N1 Zn1 Zn2 N5 -76.7(11)
N2 Zn1 Zn2 N5 -110.9(7)
Dy1 Zn1 Zn2 N5 -35.8(7)
O3 Zn1 Zn2 N6 83.4(6)
O2 Zn1 Zn2 N6 -68.4(3)
N3 Zn1 Zn2 N6 118.0(3)
N4 Zn1 Zn2 N6 11.3(3)
N1 Zn1 Zn2 N6 -111.1(9)
N2 Zn1 Zn2 N6 -145.3(3)
Dy1 Zn1 Zn2 N6 -70.2(2)
O3 Zn1 Zn2 Dy1 153.7(5)
O2 Zn1 Zn2 Dy1 1.8(2)
N3 Zn1 Zn2 Dy1 -171.8(3)
N4 Zn1 Zn2 Dy1 81.5(3)
N1 Zn1 Zn2 Dy1 -40.9(9)
N2 Zn1 Zn2 Dy1 -75.1(2)
O3 Zn1 N1 C25 -119(3)
O2 Zn1 N1 C25 72.8(8)
N3 Zn1 N1 C25 -115.4(8)
N4 Zn1 N1 C25 -14.6(7)
N2 Zn1 N1 C25 146.0(8)
Dy1 Zn1 N1 C25 87.7(8)
Zn2 Zn1 N1 C25 110.9(9)
O3 Zn1 N1 C27 0(3)
O2 Zn1 N1 C27 -168.0(7)
N3 Zn1 N1 C27 3.8(7)
N4 Zn1 N1 C27 104.6(8)
N2 Zn1 N1 C27 -94.8(8)
Dy1 Zn1 N1 C27 -153.1(6)
Zn2 Zn1 N1 C27 -129.9(9)
O3 Zn1 N1 C23 123(3)
O2 Zn1 N1 C23 -45.5(8)
N3 Zn1 N1 C23 126.3(8)
N4 Zn1 N1 C23 -132.9(8)
N2 Zn1 N1 C23 27.7(7)
Dy1 Zn1 N1 C23 -30.6(10)
Zn2 Zn1 N1 C23 -7.4(14)
O3 Zn1 N2 C22 -175.2(7)
O2 Zn1 N2 C22 108.7(8)
N3 Zn1 N2 C22 -83.1(8)
N4 Zn1 N2 C22 41.8(11)
N1 Zn1 N2 C22 -2.3(8)
Dy1 Zn1 N2 C22 149.7(8)
Zn2 Zn1 N2 C22 168.4(7)
O3 Zn1 N2 C7 -29.3(8)
O2 Zn1 N2 C7 -105.4(8)
N3 Zn1 N2 C7 62.8(8)
N4 Zn1 N2 C7 -172.4(7)
N1 Zn1 N2 C7 143.6(8)
Dy1 Zn1 N2 C7 -64.4(8)
Zn2 Zn1 N2 C7 -45.7(8)
O3 Zn1 N3 C26 150.1(7)
O2 Zn1 N3 C26 112.3(14)
N4 Zn1 N3 C26 -109.8(7)
N1 Zn1 N3 C26 -29.5(7)
N2 Zn1 N3 C26 47.0(7)
Dy1 Zn1 N3 C26 134.7(6)
Zn2 Zn1 N3 C26 138.1(6)
O3 Zn1 N3 C21 26.1(7)
O2 Zn1 N3 C21 -11.7(18)
N4 Zn1 N3 C21 126.2(7)
N1 Zn1 N3 C21 -153.5(7)
N2 Zn1 N3 C21 -77.0(7)
Dy1 Zn1 N3 C21 10.7(8)
Zn2 Zn1 N3 C21 14.1(7)
O3 Zn1 N4 C14 -69.0(7)
O2 Zn1 N4 C14 10.3(7)
N3 Zn1 N4 C14 -161.2(7)
N1 Zn1 N4 C14 117.8(7)
N2 Zn1 N4 C14 74.5(9)
Dy1 Zn1 N4 C14 -28.7(7)
Zn2 Zn1 N4 C14 -48.3(7)
O3 Zn1 N4 C24 162.0(7)
O2 Zn1 N4 C24 -118.7(7)
N3 Zn1 N4 C24 69.8(7)
N1 Zn1 N4 C24 -11.2(7)
N2 Zn1 N4 C24 -54.5(11)
Dy1 Zn1 N4 C24 -157.7(7)
Zn2 Zn1 N4 C24 -177.3(6)
O5 Zn2 N5 C50 88.0(19)
O6 Zn2 N5 C50 -46.8(7)
N8 Zn2 N5 C50 126.7(6)
N7 Zn2 N5 C50 -132.9(6)
N6 Zn2 N5 C50 26.7(6)
Dy1 Zn2 N5 C50 -28.2(8)
Zn1 Zn2 N5 C50 -8.8(12)
O5 Zn2 N5 C52 -33(2)
O6 Zn2 N5 C52 -168.2(6)
N8 Zn2 N5 C52 5.3(6)
N7 Zn2 N5 C52 105.6(6)
N6 Zn2 N5 C52 -94.8(6)
Dy1 Zn2 N5 C52 -149.7(5)
Zn1 Zn2 N5 C52 -130.3(7)
O5 Zn2 N5 C54 -151.6(16)
O6 Zn2 N5 C54 73.6(6)
N8 Zn2 N5 C54 -112.9(6)
N7 Zn2 N5 C54 -12.5(6)
N6 Zn2 N5 C54 147.1(7)
Dy1 Zn2 N5 C54 92.2(7)
Zn1 Zn2 N5 C54 111.6(8)
O5 Zn2 N6 C34 -33.2(7)
O6 Zn2 N6 C34 -109.2(7)
N8 Zn2 N6 C34 59.4(7)
N7 Zn2 N6 C34 -176.8(6)
N5 Zn2 N6 C34 138.9(7)
Dy1 Zn2 N6 C34 -69.4(7)
Zn1 Zn2 N6 C34 -51.4(7)
O5 Zn2 N6 C49 -173.7(6)
O6 Zn2 N6 C49 110.3(6)
N8 Zn2 N6 C49 -81.1(6)
N7 Zn2 N6 C49 42.6(10)
N5 Zn2 N6 C49 -1.6(6)
Dy1 Zn2 N6 C49 150.1(6)
Zn1 Zn2 N6 C49 168.1(6)
O5 Zn2 N7 C53 159.8(6)
O6 Zn2 N7 C53 -122.7(6)
N8 Zn2 N7 C53 65.9(6)
N5 Zn2 N7 C53 -14.2(6)
N6 Zn2 N7 C53 -57.5(9)
Dy1 Zn2 N7 C53 -159.0(6)
Zn1 Zn2 N7 C53 -178.7(5)
O5 Zn2 N7 C48 -70.9(6)
O6 Zn2 N7 C48 6.6(6)
N8 Zn2 N7 C48 -164.7(6)
N5 Zn2 N7 C48 115.2(7)
N6 Zn2 N7 C48 71.8(9)
Dy1 Zn2 N7 C48 -29.7(6)
Zn1 Zn2 N7 C48 -49.4(6)
O5 Zn2 N8 C41 18.9(6)
O6 Zn2 N8 C41 -7.6(18)
N7 Zn2 N8 C41 124.3(6)
N5 Zn2 N8 C41 -155.5(7)
N6 Zn2 N8 C41 -80.3(6)
Dy1 Zn2 N8 C41 6.2(8)
Zn1 Zn2 N8 C41 11.2(7)
O5 Zn2 N8 C51 142.7(6)
O6 Zn2 N8 C51 116.2(14)
N7 Zn2 N8 C51 -111.9(6)
N5 Zn2 N8 C51 -31.7(6)
N6 Zn2 N8 C51 43.5(6)
Dy1 Zn2 N8 C51 130.0(5)
Zn1 Zn2 N8 C51 135.0(6)
O4 Dy1 O1 C1 30(4)
O3 Dy1 O1 C1 -114(3)
O6 Dy1 O1 C1 102(3)
O2 Dy1 O1 C1 -47(3)
O5 Dy1 O1 C1 169(3)
O7 Dy1 O1 C1 27(3)
Zn1 Dy1 O1 C1 -83(3)
Zn2 Dy1 O1 C1 136(3)
O3 Zn1 O2 C8 142.4(7)
N3 Zn1 O2 C8 -179.0(13)
N4 Zn1 O2 C8 42.4(7)
N1 Zn1 O2 C8 -39.0(7)
N2 Zn1 O2 C8 -111.9(7)
Dy1 Zn1 O2 C8 153.4(8)
Zn2 Zn1 O2 C8 152.5(7)
O3 Zn1 O2 Dy1 -11.1(3)
N3 Zn1 O2 Dy1 27.6(15)
N4 Zn1 O2 Dy1 -111.1(3)
N1 Zn1 O2 Dy1 167.5(3)
N2 Zn1 O2 Dy1 94.7(3)
Zn2 Zn1 O2 Dy1 -0.93(11)
O1 Dy1 O2 C8 123.7(8)
O4 Dy1 O2 C8 -45.2(8)
O3 Dy1 O2 C8 -136.5(9)
O6 Dy1 O2 C8 44.1(10)
O5 Dy1 O2 C8 -148.0(7)
O7 Dy1 O2 C8 34.4(8)
Zn1 Dy1 O2 C8 -146.7(10)
Zn2 Dy1 O2 C8 -118(3)
O1 Dy1 O2 Zn1 -89.6(3)
O4 Dy1 O2 Zn1 101.5(3)
O3 Dy1 O2 Zn1 10.2(3)
O6 Dy1 O2 Zn1 -169.3(3)
O5 Dy1 O2 Zn1 -1.3(5)
O7 Dy1 O2 Zn1 -179.0(3)
Zn2 Dy1 O2 Zn1 28(3)
O2 Zn1 O3 C15 -155.7(7)
N3 Zn1 O3 C15 32.2(7)
N4 Zn1 O3 C15 -67.5(7)
N1 Zn1 O3 C15 36(3)
N2 Zn1 O3 C15 129.3(7)
Dy1 Zn1 O3 C15 -167.0(8)
Zn2 Zn1 O3 C15 179.7(11)
O2 Zn1 O3 Dy1 11.4(3)
N3 Zn1 O3 Dy1 -160.7(3)
N4 Zn1 O3 Dy1 99.5(3)
N1 Zn1 O3 Dy1 -157(3)
N2 Zn1 O3 Dy1 -63.7(3)
Zn2 Zn1 O3 Dy1 -13.3(3)
O1 Dy1 O3 C15 -126.5(9)
O4 Dy1 O3 C15 60.1(9)
O6 Dy1 O3 C15 -27.1(10)
O2 Dy1 O3 C15 153.3(9)
O5 Dy1 O3 C15 -33.6(8)
O7 Dy1 O3 C15 139.3(8)
Zn1 Dy1 O3 C15 163.9(10)
Zn2 Dy1 O3 C15 -25.6(9)
O1 Dy1 O3 Zn1 69.5(3)
O4 Dy1 O3 Zn1 -103.8(3)
O6 Dy1 O3 Zn1 168.9(3)
O2 Dy1 O3 Zn1 -10.6(3)
O5 Dy1 O3 Zn1 162.4(3)
O7 Dy1 O3 Zn1 -24.7(5)
Zn2 Dy1 O3 Zn1 170.4(2)
O1 Dy1 O4 C28 63(5)
O3 Dy1 O4 C28 -153(5)
O6 Dy1 O4 C28 -10(5)
O2 Dy1 O4 C28 139(5)
O5 Dy1 O4 C28 -77(5)
O7 Dy1 O4 C28 66(5)
Zn1 Dy1 O4 C28 174(5)
Zn2 Dy1 O4 C28 -44(5)
O6 Zn2 O5 C35 -148.3(6)
N8 Zn2 O5 C35 37.0(6)
N7 Zn2 O5 C35 -62.6(7)
N5 Zn2 O5 C35 75(2)
N6 Zn2 O5 C35 135.1(6)
Dy1 Zn2 O5 C35 -158.5(8)
Zn1 Zn2 O5 C35 -163.6(10)
O6 Zn2 O5 Dy1 10.2(3)
N8 Zn2 O5 Dy1 -164.5(3)
N7 Zn2 O5 Dy1 95.9(3)
N5 Zn2 O5 Dy1 -126.3(17)
N6 Zn2 O5 Dy1 -66.5(3)
Zn1 Zn2 O5 Dy1 -5.2(3)
O1 Dy1 O5 C35 54.5(8)
O4 Dy1 O5 C35 -132.9(8)
O3 Dy1 O5 C35 -41.3(8)
O6 Dy1 O5 C35 143.0(8)
O2 Dy1 O5 C35 -30.3(10)
O7 Dy1 O5 C35 146.0(7)
Zn1 Dy1 O5 C35 -31.1(8)
Zn2 Dy1 O5 C35 152.6(9)
O1 Dy1 O5 Zn2 -98.2(3)
O4 Dy1 O5 Zn2 74.4(3)
O3 Dy1 O5 Zn2 166.1(3)
O6 Dy1 O5 Zn2 -9.6(2)
O2 Dy1 O5 Zn2 177.1(3)
O7 Dy1 O5 Zn2 -6.6(5)
Zn1 Dy1 O5 Zn2 176.31(19)
O5 Zn2 O6 C42 151.7(7)
N8 Zn2 O6 C42 178.8(13)
N7 Zn2 O6 C42 46.2(6)
N5 Zn2 O6 C42 -34.7(7)
N6 Zn2 O6 C42 -106.6(7)
Dy1 Zn2 O6 C42 162.0(8)
Zn1 Zn2 O6 C42 158.1(7)
O5 Zn2 O6 Dy1 -10.3(3)
N8 Zn2 O6 Dy1 16.8(16)
N7 Zn2 O6 Dy1 -115.8(3)
N5 Zn2 O6 Dy1 163.3(3)
N6 Zn2 O6 Dy1 91.4(3)
Zn1 Zn2 O6 Dy1 -3.89(11)
O1 Dy1 O6 C42 -52.6(9)
O4 Dy1 O6 C42 116.6(9)
O3 Dy1 O6 C42 -154.0(8)
O2 Dy1 O6 C42 25.2(11)
O5 Dy1 O6 C42 -147.2(9)
O7 Dy1 O6 C42 34.8(8)
Zn1 Dy1 O6 C42 -95.1(15)
Zn2 Dy1 O6 C42 -156.5(10)
O1 Dy1 O6 Zn2 104.0(3)
O4 Dy1 O6 Zn2 -86.9(3)
O3 Dy1 O6 Zn2 2.5(5)
O2 Dy1 O6 Zn2 -178.3(3)
O5 Dy1 O6 Zn2 9.4(2)
O7 Dy1 O6 Zn2 -168.7(3)
Zn1 Dy1 O6 Zn2 61.5(14)
O1 Dy1 O7 C55 4.1(8)
O4 Dy1 O7 C55 -175.3(9)
O3 Dy1 O7 C55 101.6(9)
O6 Dy1 O7 C55 -86.9(8)
O2 Dy1 O7 C55 87.9(8)
O5 Dy1 O7 C55 -89.8(9)
Zn1 Dy1 O7 C55 87.3(8)
Zn2 Dy1 O7 C55 -93.6(8)
Dy1 O1 C1 C2 -78(3)
Dy1 O1 C1 C6 104(3)
O1 C1 C2 C3 -178.7(9)
C6 C1 C2 C3 -1.1(15)
C1 C2 C3 C4 0.9(15)
C2 C3 C4 C5 -1.1(15)
C2 C3 C4 Br1 178.7(7)
C3 C4 C5 C6 1.4(15)
Br1 C4 C5 C6 -178.4(8)
C4 C5 C6 C1 -1.6(16)
C4 C5 C6 C7 178.1(9)
O1 C1 C6 C5 179.0(9)
C2 C1 C6 C5 1.5(15)
O1 C1 C6 C7 -0.7(15)
C2 C1 C6 C7 -178.2(9)
C22 N2 C7 C6 -88.9(11)
Zn1 N2 C7 C6 126.1(8)
C5 C6 C7 N2 109.4(11)
C1 C6 C7 N2 -70.9(12)
Zn1 O2 C8 C9 120.0(9)
Dy1 O2 C8 C9 -96.4(11)
Zn1 O2 C8 C13 -53.6(11)
Dy1 O2 C8 C13 90.1(11)
O2 C8 C9 C10 179.7(10)
C13 C8 C9 C10 -6.6(17)
C8 C9 C10 C11 2.5(17)
C9 C10 C11 C12 2.7(17)
C9 C10 C11 Br2 -178.2(9)
C10 C11 C12 C13 -3.8(18)
Br2 C11 C12 C13 177.2(9)
C11 C12 C13 C8 -0.3(17)
C11 C12 C13 C14 178.5(10)
O2 C8 C13 C12 179.0(10)
C9 C8 C13 C12 5.5(16)
O2 C8 C13 C14 0.1(15)
C9 C8 C13 C14 -173.4(10)
C24 N4 C14 C13 66.9(12)
Zn1 N4 C14 C13 -58.8(10)
C12 C13 C14 N4 -114.2(12)
C8 C13 C14 N4 64.7(13)
Zn1 O3 C15 C16 124.5(8)
Dy1 O3 C15 C16 -38.1(13)
Zn1 O3 C15 C20 -54.3(11)
Dy1 O3 C15 C20 143.2(7)
O3 C15 C16 C17 174.2(9)
C20 C15 C16 C17 -7.1(14)
C15 C16 C17 C18 0.4(15)
C16 C17 C18 C19 5.8(16)
C16 C17 C18 Br3 -174.9(8)
C17 C18 C19 C20 -5.2(17)
Br3 C18 C19 C20 175.5(8)
C18 C19 C20 C15 -1.7(15)
C18 C19 C20 C21 175.8(10)
O3 C15 C20 C19 -173.6(9)
C16 C15 C20 C19 7.6(14)
O3 C15 C20 C21 8.9(14)
C16 C15 C20 C21 -169.9(9)
C26 N3 C21 C20 173.6(9)
Zn1 N3 C21 C20 -67.6(9)
C19 C20 C21 N3 -119.0(10)
C15 C20 C21 N3 58.4(12)
C7 N2 C22 C23 -174.5(10)
Zn1 N2 C22 C23 -23.4(12)
C25 N1 C23 C22 -167.5(10)
C27 N1 C23 C22 66.9(12)
Zn1 N1 C23 C22 -50.8(11)
N2 C22 C23 N1 49.9(14)
C14 N4 C24 C25 -91.9(11)
Zn1 N4 C24 C25 35.0(11)
C27 N1 C25 C24 -77.6(12)
C23 N1 C25 C24 155.4(10)
Zn1 N1 C25 C24 38.4(11)
N4 C24 C25 N1 -50.4(13)
C21 N3 C26 C27 172.7(9)
Zn1 N3 C26 C27 50.2(10)
C25 N1 C27 C26 139.4(10)
C23 N1 C27 C26 -95.8(12)
Zn1 N1 C27 C26 22.8(12)
N3 C26 C27 N1 -50.8(14)
Dy1 O4 C28 C33 64(5)
Dy1 O4 C28 C29 -118(5)
O4 C28 C29 C30 176.3(9)
C33 C28 C29 C30 -4.9(14)
C28 C29 C30 C31 4.6(14)
C29 C30 C31 C32 -2.9(14)
C29 C30 C31 Br4 179.8(7)
C30 C31 C32 C33 1.6(14)
Br4 C31 C32 C33 178.9(7)
C31 C32 C33 C28 -1.9(14)
C31 C32 C33 C34 179.8(9)
O4 C28 C33 C32 -177.6(9)
C29 C28 C33 C32 3.5(13)
O4 C28 C33 C34 0.7(13)
C29 C28 C33 C34 -178.1(8)
C49 N6 C34 C33 -85.5(10)
Zn2 N6 C34 C33 134.4(7)
C32 C33 C34 N6 107.0(10)
C28 C33 C34 N6 -71.4(11)
Zn2 O5 C35 C40 -54.5(11)
Dy1 O5 C35 C40 154.4(7)
Zn2 O5 C35 C36 124.4(8)
Dy1 O5 C35 C36 -26.7(13)
O5 C35 C36 C37 178.9(9)
C40 C35 C36 C37 -2.2(15)
C35 C36 C37 C38 3.4(16)
C36 C37 C38 C39 -2.7(16)
C36 C37 C38 Br5 175.3(8)
C37 C38 C39 C40 0.8(16)
Br5 C38 C39 C40 -177.2(8)
O5 C35 C40 C39 179.2(9)
C36 C35 C40 C39 0.3(15)
O5 C35 C40 C41 3.6(15)
C36 C35 C40 C41 -175.3(9)
C38 C39 C40 C35 0.4(15)
C38 C39 C40 C41 176.1(9)
C51 N8 C41 C40 176.9(8)
Zn2 N8 C41 C40 -63.7(8)
C35 C40 C41 N8 63.0(12)
C39 C40 C41 N8 -112.6(10)
Zn2 O6 C42 C47 -55.6(11)
Dy1 O6 C42 C47 99.5(10)
Zn2 O6 C42 C43 120.9(8)
Dy1 O6 C42 C43 -84.0(11)
O6 C42 C43 C44 -178.3(8)
C47 C42 C43 C44 -1.8(14)
C42 C43 C44 C45 1.0(15)
C43 C44 C45 C46 0.9(16)
C43 C44 C45 Br6 177.8(8)
C44 C45 C46 C47 -2.1(16)
Br6 C45 C46 C47 -179.0(8)
O6 C42 C47 C46 177.1(9)
C43 C42 C47 C46 0.6(15)
O6 C42 C47 C48 -1.7(15)
C43 C42 C47 C48 -178.2(9)
C45 C46 C47 C42 1.3(15)
C45 C46 C47 C48 -180.0(10)
C53 N7 C48 C47 70.3(11)
Zn2 N7 C48 C47 -55.4(10)
C42 C47 C48 N7 64.9(12)
C46 C47 C48 N7 -113.9(11)
C34 N6 C49 C50 -167.3(8)
Zn2 N6 C49 C50 -23.5(9)
C52 N5 C50 C49 67.0(10)
C54 N5 C50 C49 -167.2(8)
Zn2 N5 C50 C49 -49.9(9)
N6 C49 C50 N5 49.5(10)
C41 N8 C51 C52 174.6(8)
Zn2 N8 C51 C52 52.0(9)
C50 N5 C52 C51 -95.3(10)
C54 N5 C52 C51 138.2(9)
Zn2 N5 C52 C51 22.3(10)
N8 C51 C52 N5 -50.9(11)
C48 N7 C53 C54 -88.8(10)
Zn2 N7 C53 C54 39.0(9)
C50 N5 C54 C53 153.1(8)
C52 N5 C54 C53 -79.7(10)
Zn2 N5 C54 C53 35.7(9)
N7 C53 C54 N5 -52.0(11)
